data_2227345
loop_
_publ_author_name
'Krawczyk, Krzysztof K.'
'Wojtasiewicz, Krystyna'
'Maurin, Jan K.'
'Gronowska, Ewa'
'Czarnocki, Zbigniew'

_publ_section_title
;
 Trimethyl-3-methoxy-4-oxo-5-triphenylphosphoranylidenecyclopent-1-ene-1,2,3-tricarboxylate
;
_journal_issue 11
_journal_name_full 'Acta Crystallographica Section E'
_journal_page_first o2792
_journal_paper_doi 10.1107/S1600536810037815
_journal_volume 66
_journal_year 2010
_chemical_formula_iupac 'C30 H27 O8 P'
_chemical_formula_moiety 'C30 H27 O8 P'
_chemical_formula_sum 'C30 H27 O8 P'
_chemical_formula_weight 546.49
_chemical_name_systematic
;
Trimethyl-3-methoxy-4-oxo-5-triphenylphosphoranylidenecyclopent-1-ene-
1,2,3-tricarboxylate
;
_space_group_IT_number 14
_symmetry_cell_setting monoclinic
_symmetry_space_group_name_Hall '-P 2yn'
_symmetry_space_group_name_H-M 'P 1 21/n 1'
_atom_sites_solution_hydrogens geom
_atom_sites_solution_primary direct
_atom_sites_solution_secondary difmap
_audit_creation_method SHELXL-97
_cell_angle_alpha 90.00
_cell_angle_beta 92.1450(10)
_cell_angle_gamma 90.00
_cell_formula_units_Z 4
_cell_length_a 10.92200(10)
_cell_length_b 15.12150(10)
_cell_length_c 16.74230(10)
_cell_measurement_reflns_used 8837
_cell_measurement_temperature 293(2)
_cell_measurement_theta_max 70.3283
_cell_measurement_theta_min 2.6368
_cell_volume 2763.17(4)
_computing_cell_refinement 'CrysAlis RED (Oxford Diffraction, 2006)'
_computing_data_collection 'CrysAlis CCD (Oxford Diffraction, 2006)'
_computing_data_reduction 'CrysAlis RED (Oxford Diffraction, 2006)'
_computing_molecular_graphics 'SHELXTL-NT (Sheldrick, 2008)'
_computing_publication_material 'SHELXL97 (Sheldrick, 2008)'
_computing_structure_refinement 'SHELXL97 (Sheldrick, 2008)'
_computing_structure_solution 'SHELXS97 (Sheldrick, 2008)'
_diffrn_ambient_temperature 293(2)
_diffrn_measured_fraction_theta_full 0.949
_diffrn_measured_fraction_theta_max 0.949
_diffrn_measurement_device_type
;
Oxford Diffraction Xcalibur diffractometer with Ruby CCD
;
_diffrn_measurement_method '\o and \f scans'
_diffrn_radiation_monochromator graphite
_diffrn_radiation_source 'fine-focus sealed tube'
_diffrn_radiation_type CuK\a
_diffrn_radiation_wavelength 1.54178
_diffrn_reflns_av_R_equivalents 0.0425
_diffrn_reflns_av_sigmaI/netI 0.0335
_diffrn_reflns_limit_h_max 13
_diffrn_reflns_limit_h_min -12
_diffrn_reflns_limit_k_max 18
_diffrn_reflns_limit_k_min -17
_diffrn_reflns_limit_l_max 19
_diffrn_reflns_limit_l_min -20
_diffrn_reflns_number 24587
_diffrn_reflns_theta_full 70.35
_diffrn_reflns_theta_max 70.35
_diffrn_reflns_theta_min 3.94
_exptl_absorpt_coefficient_mu 1.307
_exptl_absorpt_correction_T_max 0.926
_exptl_absorpt_correction_T_min 0.717
_exptl_absorpt_correction_type analytical
_exptl_absorpt_process_details '(CrysAlis RED; Oxford Diffraction, 2006)'
_exptl_crystal_colour colourless
_exptl_crystal_density_diffrn 1.314
_exptl_crystal_density_method 'not measured'
_exptl_crystal_description parallelepiped
_exptl_crystal_F_000 1144
_exptl_crystal_size_max 0.3681
_exptl_crystal_size_mid 0.1840
_exptl_crystal_size_min 0.0731
_refine_diff_density_max 0.407
_refine_diff_density_min -0.209
_refine_ls_extinction_method none
_refine_ls_goodness_of_fit_ref 1.011
_refine_ls_hydrogen_treatment constr
_refine_ls_matrix_type full
_refine_ls_number_parameters 352
_refine_ls_number_reflns 5014
_refine_ls_number_restraints 0
_refine_ls_restrained_S_all 1.011
_refine_ls_R_factor_all 0.0667
_refine_ls_R_factor_gt 0.0474
_refine_ls_shift/su_max 0.000
_refine_ls_shift/su_mean 0.000
_refine_ls_structure_factor_coef Fsqd
_refine_ls_weighting_details 'calc w=1/[\s^2^(Fo^2^)+(0.0824P)^2^] where P=(Fo^2^+2Fc^2^)/3'
_refine_ls_weighting_scheme calc
_refine_ls_wR_factor_gt 0.1219
_refine_ls_wR_factor_ref 0.1294
_reflns_number_gt 3667
_reflns_number_total 5014
_reflns_threshold_expression >2sigma(I)
_cod_data_source_file cv2753.cif
_cod_data_source_block I
_cod_database_code 2227345
_cod_database_fobs_code 2227345

loop_
_symmetry_equiv_pos_as_xyz
'x, y, z'
'-x+1/2, y+1/2, -z+1/2'
'-x, -y, -z'
'x-1/2, -y-1/2, z-1/2'

loop_
_atom_site_type_symbol
_atom_site_label
_atom_site_fract_x
_atom_site_fract_y
_atom_site_fract_z
_atom_site_U_iso_or_equiv
_atom_site_adp_type
_atom_site_calc_flag
_atom_site_refinement_flags
_atom_site_occupancy
_atom_site_disorder_assembly
_atom_site_disorder_group
P P1 0.98130(5) 0.33555(3) 0.23236(3) 0.03465(16) Uani d . 1 . .
O O1 0.78889(16) 0.31389(11) 0.08918(8) 0.0499(4) Uani d . 1 . .
O O2 0.4783(2) 0.40415(17) 0.08401(15) 0.0969(8) Uani d . 1 . .
O O3 0.6135(2) 0.47924(12) 0.15999(11) 0.0676(5) Uani d . 1 . .
O O4 0.55002(18) 0.25150(12) 0.14528(10) 0.0587(5) Uani d . 1 . .
O O5 0.40520(18) 0.34126(14) 0.28230(12) 0.0676(5) Uani d . 1 . .
O O6 0.52975(17) 0.33087(15) 0.39062(10) 0.0690(6) Uani d . 1 . .
O O7 0.78341(18) 0.41525(11) 0.41526(9) 0.0579(5) Uani d . 1 . .
O O8 0.78057(17) 0.26709(11) 0.41634(8) 0.0519(4) Uani d . 1 . .
C C1 0.8225(2) 0.33213(13) 0.23123(11) 0.0344(4) Uani d . 1 . .
C C2 0.7528(2) 0.32327(12) 0.15769(12) 0.0373(5) Uani d . 1 . .
C C3 0.6140(2) 0.32578(14) 0.17661(12) 0.0396(5) Uani d . 1 . .
C C4 0.6183(2) 0.33365(13) 0.26716(12) 0.0392(5) Uani d . 1 . .
C C5 0.7364(2) 0.33655(12) 0.29464(11) 0.0342(4) Uani d . 1 . .
C C6 0.5565(2) 0.40552(18) 0.13463(14) 0.0541(6) Uani d . 1 . .
C C7 0.5738(4) 0.5607(2) 0.1224(2) 0.0985(13) Uani d . 1 . .
H H7A 0.6202 0.6091 0.1450 0.148 Uiso calc R 1 . .
H H7B 0.4883 0.5698 0.1311 0.148 Uiso calc R 1 . .
H H7C 0.5865 0.5575 0.0660 0.148 Uiso calc R 1 . .
C C8 0.5827(4) 0.17164(18) 0.18298(19) 0.0814(10) Uani d . 1 . .
H H8A 0.5359 0.1242 0.1590 0.122 Uiso calc R 1 . .
H H8B 0.5661 0.1754 0.2388 0.122 Uiso calc R 1 . .
H H8C 0.6684 0.1607 0.1769 0.122 Uiso calc R 1 . .
C C9 0.5071(2) 0.33579(15) 0.31160(13) 0.0440(5) Uani d . 1 . .
C C10 0.7700(2) 0.34554(14) 0.38231(11) 0.0390(5) Uani d . 1 . .
C C11 1.0463(2) 0.22934(14) 0.20702(12) 0.0419(5) Uani d . 1 . .
C C12 0.9720(3) 0.16379(15) 0.17490(15) 0.0522(6) Uani d . 1 . .
H H12 0.8905 0.1758 0.1611 0.063 Uiso calc R 1 . .
C C13 1.0193(3) 0.07979(18) 0.16328(18) 0.0683(8) Uani d . 1 . .
H H13 0.9692 0.0355 0.1416 0.082 Uiso calc R 1 . .
C C14 1.1395(3) 0.06166(18) 0.18364(19) 0.0720(8) Uani d . 1 . .
H H14 1.1704 0.0049 0.1770 0.086 Uiso calc R 1 . .
C C15 1.2136(3) 0.1272(2) 0.2137(2) 0.0718(8) Uani d . 1 . .
H H15 1.2955 0.1150 0.2264 0.086 Uiso calc R 1 . .
C C16 1.1685(2) 0.21181(17) 0.22555(16) 0.0558(6) Uani d . 1 . .
H H16 1.2197 0.2562 0.2457 0.067 Uiso calc R 1 . .
C C17 0.4260(3) 0.3308(3) 0.4409(2) 0.0909(11) Uani d . 1 . .
H H17A 0.4539 0.3273 0.4959 0.136 Uiso calc R 1 . .
H H17B 0.3749 0.2807 0.4280 0.136 Uiso calc R 1 . .
H H17C 0.3800 0.3842 0.4325 0.136 Uiso calc R 1 . .
C C18 0.7974(3) 0.2668(2) 0.50317(14) 0.0760(9) Uani d . 1 . .
H H18A 0.8041 0.2070 0.5219 0.114 Uiso calc R 1 . .
H H18B 0.7284 0.2948 0.5265 0.114 Uiso calc R 1 . .
H H18C 0.8708 0.2986 0.5182 0.114 Uiso calc R 1 . .
C C21 1.0310(2) 0.42131(14) 0.16544(11) 0.0427(5) Uani d . 1 . .
C C22 1.1493(3) 0.42166(18) 0.13731(15) 0.0590(7) Uani d . 1 . .
H H22 1.2028 0.3754 0.1499 0.071 Uiso calc R 1 . .
C C23 1.1869(3) 0.4911(2) 0.09070(18) 0.0762(9) Uani d . 1 . .
H H23 1.2657 0.4911 0.0714 0.091 Uiso calc R 1 . .
C C24 1.1094(3) 0.5600(2) 0.07247(17) 0.0731(9) Uani d . 1 . .
H H24 1.1357 0.6063 0.0408 0.088 Uiso calc R 1 . .
C C25 0.9937(3) 0.56107(18) 0.10071(17) 0.0685(8) Uani d . 1 . .
H H25 0.9417 0.6083 0.0887 0.082 Uiso calc R 1 . .
C C26 0.9535(3) 0.49155(16) 0.14749(14) 0.0554(6) Uani d . 1 . .
H H26 0.8746 0.4923 0.1667 0.066 Uiso calc R 1 . .
C C31 1.04400(19) 0.36215(14) 0.33050(11) 0.0362(5) Uani d . 1 . .
C C32 1.0687(2) 0.44928(14) 0.35069(13) 0.0446(5) Uani d . 1 . .
H H32 1.0548 0.4936 0.3129 0.053 Uiso calc R 1 . .
C C33 1.1136(2) 0.47116(18) 0.42599(14) 0.0542(6) Uani d . 1 . .
H H33 1.1294 0.5299 0.4392 0.065 Uiso calc R 1 . .
C C34 1.1349(2) 0.40574(19) 0.48145(14) 0.0566(7) Uani d . 1 . .
H H34 1.1658 0.4204 0.5323 0.068 Uiso calc R 1 . .
C C35 1.1113(3) 0.31865(19) 0.46293(14) 0.0583(7) Uani d . 1 . .
H H35 1.1263 0.2749 0.5011 0.070 Uiso calc R 1 . .
C C36 1.0653(2) 0.29617(16) 0.38761(13) 0.0469(5) Uani d . 1 . .
H H36 1.0486 0.2374 0.3751 0.056 Uiso calc R 1 . .

loop_
_atom_site_aniso_label
_atom_site_aniso_U_11
_atom_site_aniso_U_22
_atom_site_aniso_U_33
_atom_site_aniso_U_12
_atom_site_aniso_U_13
_atom_site_aniso_U_23
P1 0.0370(3) 0.0358(3) 0.0312(3) -0.0019(2) 0.0013(2) -0.00179(19)
O1 0.0546(11) 0.0653(10) 0.0298(7) -0.0056(8) 0.0028(7) -0.0040(6)
O2 0.0973(19) 0.1003(17) 0.0891(15) -0.0024(14) -0.0496(15) 0.0148(13)
O3 0.0841(15) 0.0491(10) 0.0682(11) 0.0071(9) -0.0154(10) 0.0070(8)
O4 0.0622(12) 0.0619(10) 0.0516(9) -0.0204(9) -0.0027(8) -0.0095(7)
O5 0.0404(11) 0.0935(14) 0.0688(11) -0.0029(10) -0.0008(9) -0.0047(10)
O6 0.0470(11) 0.1185(16) 0.0423(9) 0.0043(11) 0.0120(8) 0.0006(9)
O7 0.0722(13) 0.0582(10) 0.0432(8) -0.0052(9) -0.0007(8) -0.0150(7)
O8 0.0619(12) 0.0585(9) 0.0349(7) 0.0014(8) -0.0024(7) 0.0075(7)
C1 0.0373(12) 0.0367(10) 0.0291(9) -0.0007(9) -0.0006(8) -0.0021(7)
C2 0.0421(12) 0.0354(10) 0.0342(10) -0.0051(9) -0.0023(9) -0.0002(8)
C3 0.0385(12) 0.0473(11) 0.0327(10) -0.0073(10) -0.0048(9) -0.0029(8)
C4 0.0399(13) 0.0415(11) 0.0360(10) -0.0016(10) 0.0006(9) -0.0009(8)
C5 0.0375(12) 0.0326(9) 0.0323(9) -0.0016(9) -0.0009(9) -0.0021(7)
C6 0.0502(16) 0.0706(17) 0.0405(12) 0.0056(13) -0.0100(11) 0.0057(11)
C7 0.145(4) 0.0617(18) 0.088(2) 0.022(2) -0.009(2) 0.0175(16)
C8 0.120(3) 0.0521(16) 0.0733(18) -0.0230(17) 0.0140(19) -0.0109(13)
C9 0.0382(13) 0.0468(12) 0.0469(12) -0.0011(10) 0.0004(10) -0.0039(9)
C10 0.0378(12) 0.0474(12) 0.0316(10) 0.0003(10) 0.0005(9) -0.0027(9)
C11 0.0453(14) 0.0412(11) 0.0398(10) 0.0030(10) 0.0077(10) -0.0050(8)
C12 0.0517(15) 0.0456(12) 0.0594(14) 0.0004(11) 0.0013(12) -0.0117(10)
C13 0.073(2) 0.0461(14) 0.0859(19) -0.0030(14) 0.0050(16) -0.0171(13)
C14 0.076(2) 0.0473(14) 0.094(2) 0.0142(14) 0.0189(17) -0.0128(13)
C15 0.0529(17) 0.0661(17) 0.097(2) 0.0155(15) 0.0097(15) -0.0092(15)
C16 0.0432(15) 0.0530(14) 0.0713(16) 0.0022(12) 0.0050(12) -0.0120(12)
C17 0.070(2) 0.136(3) 0.0689(19) 0.002(2) 0.0368(17) 0.0042(19)
C18 0.094(3) 0.098(2) 0.0358(12) 0.0006(19) -0.0035(14) 0.0162(13)
C21 0.0521(15) 0.0436(11) 0.0325(10) -0.0067(10) 0.0022(10) 0.0006(8)
C22 0.0573(17) 0.0634(15) 0.0572(14) -0.0048(13) 0.0148(12) 0.0041(12)
C23 0.077(2) 0.084(2) 0.0702(18) -0.0189(18) 0.0276(16) 0.0059(15)
C24 0.095(3) 0.0680(18) 0.0565(15) -0.0271(17) 0.0095(16) 0.0160(13)
C25 0.086(2) 0.0552(15) 0.0634(16) -0.0090(15) -0.0081(16) 0.0184(12)
C26 0.0581(17) 0.0534(14) 0.0544(14) -0.0054(12) -0.0013(12) 0.0105(11)
C31 0.0326(11) 0.0422(10) 0.0337(9) -0.0007(9) 0.0004(9) -0.0013(8)
C32 0.0487(14) 0.0420(11) 0.0429(11) -0.0054(10) 0.0002(10) -0.0030(9)
C33 0.0557(16) 0.0598(14) 0.0472(13) -0.0084(12) 0.0027(11) -0.0156(11)
C34 0.0478(15) 0.0851(18) 0.0366(11) -0.0052(13) -0.0011(11) -0.0119(11)
C35 0.0570(17) 0.0771(18) 0.0405(12) 0.0070(14) -0.0010(11) 0.0122(11)
C36 0.0513(15) 0.0487(12) 0.0405(11) -0.0028(11) -0.0022(10) 0.0032(9)

loop_
_atom_type_symbol
_atom_type_description
_atom_type_scat_dispersion_real
_atom_type_scat_dispersion_imag
_atom_type_scat_source
C C 0.0181 0.0091 'International Tables Vol C Tables 4.2.6.8 and 6.1.1.4'
H H 0.0000 0.0000 'International Tables Vol C Tables 4.2.6.8 and 6.1.1.4'
O O 0.0492 0.0322 'International Tables Vol C Tables 4.2.6.8 and 6.1.1.4'
P P 0.2955 0.4335 'International Tables Vol C Tables 4.2.6.8 and 6.1.1.4'

loop_
_geom_angle_atom_site_label_1
_geom_angle_atom_site_label_2
_geom_angle_atom_site_label_3
_geom_angle_site_symmetry_1
_geom_angle_site_symmetry_3
_geom_angle
_geom_angle_publ_flag
C1 P1 C31 . . 111.24(9) ?
C1 P1 C21 . . 109.71(10) ?
C31 P1 C21 . . 106.98(10) ?
C1 P1 C11 . . 111.81(10) ?
C31 P1 C11 . . 105.80(10) ?
C21 P1 C11 . . 111.15(10) ?
C6 O3 C7 . . 116.4(2) ?
C8 O4 C3 . . 113.8(2) ?
C9 O6 C17 . . 117.3(2) ?
C10 O8 C18 . . 116.02(19) ?
C2 C1 C5 . . 107.24(18) ?
C2 C1 P1 . . 120.83(15) ?
C5 C1 P1 . . 131.93(15) ?
O1 C2 C1 . . 129.2(2) ?
O1 C2 C3 . . 122.51(19) ?
C1 C2 C3 . . 108.26(16) ?
O4 C3 C4 . . 115.39(17) ?
O4 C3 C6 . . 105.61(18) ?
C4 C3 C6 . . 113.33(18) ?
O4 C3 C2 . . 112.08(17) ?
C4 C3 C2 . . 102.15(17) ?
C6 C3 C2 . . 108.24(18) ?
C5 C4 C9 . . 129.16(19) ?
C5 C4 C3 . . 109.55(18) ?
C9 C4 C3 . . 121.3(2) ?
C4 C5 C1 . . 112.75(17) ?
C4 C5 C10 . . 121.88(18) ?
C1 C5 C10 . . 125.35(19) ?
O2 C6 O3 . . 123.9(3) ?
O2 C6 C3 . . 126.4(3) ?
O3 C6 C3 . . 109.6(2) ?
O3 C7 H7A . . 109.5 ?
O3 C7 H7B . . 109.5 ?
H7A C7 H7B . . 109.5 ?
O3 C7 H7C . . 109.5 ?
H7A C7 H7C . . 109.5 ?
H7B C7 H7C . . 109.5 ?
O4 C8 H8A . . 109.5 ?
O4 C8 H8B . . 109.5 ?
H8A C8 H8B . . 109.5 ?
O4 C8 H8C . . 109.5 ?
H8A C8 H8C . . 109.5 ?
H8B C8 H8C . . 109.5 ?
O5 C9 O6 . . 122.8(2) ?
O5 C9 C4 . . 125.0(2) ?
O6 C9 C4 . . 112.2(2) ?
O7 C10 O8 . . 125.88(19) ?
O7 C10 C5 . . 123.38(19) ?
O8 C10 C5 . . 110.73(17) ?
C12 C11 C16 . . 119.9(2) ?
C12 C11 P1 . . 119.90(19) ?
C16 C11 P1 . . 120.01(17) ?
C11 C12 C13 . . 119.8(3) ?
C11 C12 H12 . . 120.1 ?
C13 C12 H12 . . 120.1 ?
C14 C13 C12 . . 120.4(3) ?
C14 C13 H13 . . 119.8 ?
C12 C13 H13 . . 119.8 ?
C15 C14 C13 . . 119.7(3) ?
C15 C14 H14 . . 120.1 ?
C13 C14 H14 . . 120.1 ?
C14 C15 C16 . . 120.9(3) ?
C14 C15 H15 . . 119.6 ?
C16 C15 H15 . . 119.6 ?
C11 C16 C15 . . 119.3(2) ?
C11 C16 H16 . . 120.4 ?
C15 C16 H16 . . 120.4 ?
O6 C17 H17A . . 109.5 ?
O6 C17 H17B . . 109.5 ?
H17A C17 H17B . . 109.5 ?
O6 C17 H17C . . 109.5 ?
H17A C17 H17C . . 109.5 ?
H17B C17 H17C . . 109.5 ?
O8 C18 H18A . . 109.5 ?
O8 C18 H18B . . 109.5 ?
H18A C18 H18B . . 109.5 ?
O8 C18 H18C . . 109.5 ?
H18A C18 H18C . . 109.5 ?
H18B C18 H18C . . 109.5 ?
C26 C21 C22 . . 119.4(2) ?
C26 C21 P1 . . 119.29(18) ?
C22 C21 P1 . . 121.04(19) ?
C23 C22 C21 . . 119.6(3) ?
C23 C22 H22 . . 120.2 ?
C21 C22 H22 . . 120.2 ?
C24 C23 C22 . . 120.7(3) ?
C24 C23 H23 . . 119.6 ?
C22 C23 H23 . . 119.6 ?
C25 C24 C23 . . 120.2(3) ?
C25 C24 H24 . . 119.9 ?
C23 C24 H24 . . 119.9 ?
C24 C25 C26 . . 120.1(3) ?
C24 C25 H25 . . 120.0 ?
C26 C25 H25 . . 120.0 ?
C21 C26 C25 . . 119.9(3) ?
C21 C26 H26 . . 120.1 ?
C25 C26 H26 . . 120.1 ?
C32 C31 C36 . . 119.16(19) ?
C32 C31 P1 . . 119.95(16) ?
C36 C31 P1 . . 120.87(16) ?
C33 C32 C31 . . 120.8(2) ?
C33 C32 H32 . . 119.6 ?
C31 C32 H32 . . 119.6 ?
C34 C33 C32 . . 119.5(2) ?
C34 C33 H33 . . 120.2 ?
C32 C33 H33 . . 120.2 ?
C33 C34 C35 . . 120.8(2) ?
C33 C34 H34 . . 119.6 ?
C35 C34 H34 . . 119.6 ?
C34 C35 C36 . . 120.0(2) ?
C34 C35 H35 . . 120.0 ?
C36 C35 H35 . . 120.0 ?
C35 C36 C31 . . 119.7(2) ?
C35 C36 H36 . . 120.2 ?
C31 C36 H36 . . 120.2 ?

loop_
_geom_bond_atom_site_label_1
_geom_bond_atom_site_label_2
_geom_bond_site_symmetry_2
_geom_bond_distance
_geom_bond_publ_flag
P1 C1 . 1.734(2) ?
P1 C31 . 1.802(2) ?
P1 C21 . 1.810(2) ?
P1 C11 . 1.813(2) ?
O1 C2 . 1.235(2) ?
O2 C6 . 1.181(3) ?
O3 C6 . 1.338(3) ?
O3 C7 . 1.443(3) ?
O4 C8 . 1.403(4) ?
O4 C3 . 1.413(3) ?
O5 C9 . 1.202(3) ?
O6 C9 . 1.339(3) ?
O6 C17 . 1.437(3) ?
O7 C10 . 1.196(3) ?
O8 C10 . 1.319(3) ?
O8 C18 . 1.458(3) ?
C1 C2 . 1.430(3) ?
C1 C5 . 1.446(3) ?
C2 C3 . 1.561(3) ?
C3 C4 . 1.520(3) ?
C3 C6 . 1.519(3) ?
C4 C5 . 1.355(3) ?
C4 C9 . 1.448(3) ?
C5 C10 . 1.506(3) ?
C7 H7A . 0.9600 ?
C7 H7B . 0.9600 ?
C7 H7C . 0.9600 ?
C8 H8A . 0.9600 ?
C8 H8B . 0.9600 ?
C8 H8C . 0.9600 ?
C11 C12 . 1.378(3) ?
C11 C16 . 1.384(3) ?
C12 C13 . 1.388(4) ?
C12 H12 . 0.9300 ?
C13 C14 . 1.372(4) ?
C13 H13 . 0.9300 ?
C14 C15 . 1.363(4) ?
C14 H14 . 0.9300 ?
C15 C16 . 1.389(4) ?
C15 H15 . 0.9300 ?
C16 H16 . 0.9300 ?
C17 H17A . 0.9600 ?
C17 H17B . 0.9600 ?
C17 H17C . 0.9600 ?
C18 H18A . 0.9600 ?
C18 H18B . 0.9600 ?
C18 H18C . 0.9600 ?
C21 C26 . 1.384(4) ?
C21 C22 . 1.393(4) ?
C22 C23 . 1.380(4) ?
C22 H22 . 0.9300 ?
C23 C24 . 1.370(5) ?
C23 H23 . 0.9300 ?
C24 C25 . 1.366(5) ?
C24 H24 . 0.9300 ?
C25 C26 . 1.392(4) ?
C25 H25 . 0.9300 ?
C26 H26 . 0.9300 ?
C31 C32 . 1.384(3) ?
C31 C36 . 1.395(3) ?
C32 C33 . 1.376(3) ?
C32 H32 . 0.9300 ?
C33 C34 . 1.371(4) ?
C33 H33 . 0.9300 ?
C34 C35 . 1.375(4) ?
C34 H34 . 0.9300 ?
C35 C36 . 1.382(3) ?
C35 H35 . 0.9300 ?
C36 H36 . 0.9300 ?

loop_
_geom_torsion_atom_site_label_1
_geom_torsion_atom_site_label_2
_geom_torsion_atom_site_label_3
_geom_torsion_atom_site_label_4
_geom_torsion_site_symmetry_1
_geom_torsion_site_symmetry_2
_geom_torsion_site_symmetry_3
_geom_torsion_site_symmetry_4
_geom_torsion
_geom_torsion_publ_flag
C31 P1 C1 C2 . . . . 172.06(15) ?
C21 P1 C1 C2 . . . . 53.89(18) ?
C11 P1 C1 C2 . . . . -69.89(18) ?
C31 P1 C1 C5 . . . . -8.1(2) ?
C21 P1 C1 C5 . . . . -126.25(19) ?
C11 P1 C1 C5 . . . . 110.0(2) ?
C5 C1 C2 O1 . . . . -177.0(2) ?
P1 C1 C2 O1 . . . . 2.9(3) ?
C5 C1 C2 C3 . . . . 2.1(2) ?
P1 C1 C2 C3 . . . . -177.97(14) ?
C8 O4 C3 C4 . . . . -48.1(3) ?
C8 O4 C3 C6 . . . . -174.1(2) ?
C8 O4 C3 C2 . . . . 68.3(3) ?
O1 C2 C3 O4 . . . . 53.3(3) ?
C1 C2 C3 O4 . . . . -125.94(18) ?
O1 C2 C3 C4 . . . . 177.36(18) ?
C1 C2 C3 C4 . . . . -1.8(2) ?
O1 C2 C3 C6 . . . . -62.8(2) ?
C1 C2 C3 C6 . . . . 118.00(19) ?
O4 C3 C4 C5 . . . . 122.7(2) ?
C6 C3 C4 C5 . . . . -115.4(2) ?
C2 C3 C4 C5 . . . . 0.8(2) ?
O4 C3 C4 C9 . . . . -56.5(3) ?
C6 C3 C4 C9 . . . . 65.5(3) ?
C2 C3 C4 C9 . . . . -178.30(18) ?
C9 C4 C5 C1 . . . . 179.5(2) ?
C3 C4 C5 C1 . . . . 0.5(2) ?
C9 C4 C5 C10 . . . . -1.8(3) ?
C3 C4 C5 C10 . . . . 179.16(17) ?
C2 C1 C5 C4 . . . . -1.7(2) ?
P1 C1 C5 C4 . . . . 178.44(16) ?
C2 C1 C5 C10 . . . . 179.66(18) ?
P1 C1 C5 C10 . . . . -0.2(3) ?
C7 O3 C6 O2 . . . . 0.6(4) ?
C7 O3 C6 C3 . . . . 176.8(3) ?
O4 C3 C6 O2 . . . . -2.9(4) ?
C4 C3 C6 O2 . . . . -130.1(3) ?
C2 C3 C6 O2 . . . . 117.3(3) ?
O4 C3 C6 O3 . . . . -178.97(19) ?
C4 C3 C6 O3 . . . . 53.8(3) ?
C2 C3 C6 O3 . . . . -58.8(2) ?
C17 O6 C9 O5 . . . . 1.1(4) ?
C17 O6 C9 C4 . . . . -178.9(3) ?
C5 C4 C9 O5 . . . . 172.6(2) ?
C3 C4 C9 O5 . . . . -8.4(3) ?
C5 C4 C9 O6 . . . . -7.4(3) ?
C3 C4 C9 O6 . . . . 171.55(19) ?
C18 O8 C10 O7 . . . . 6.8(4) ?
C18 O8 C10 C5 . . . . -172.4(2) ?
C4 C5 C10 O7 . . . . -89.4(3) ?
C1 C5 C10 O7 . . . . 89.1(3) ?
C4 C5 C10 O8 . . . . 89.8(2) ?
C1 C5 C10 O8 . . . . -91.7(2) ?
C1 P1 C11 C12 . . . . 12.7(2) ?
C31 P1 C11 C12 . . . . 133.97(19) ?
C21 P1 C11 C12 . . . . -110.25(19) ?
C1 P1 C11 C16 . . . . -162.32(18) ?
C31 P1 C11 C16 . . . . -41.1(2) ?
C21 P1 C11 C16 . . . . 74.7(2) ?
C16 C11 C12 C13 . . . . 1.7(4) ?
P1 C11 C12 C13 . . . . -173.3(2) ?
C11 C12 C13 C14 . . . . 0.1(4) ?
C12 C13 C14 C15 . . . . -1.6(5) ?
C13 C14 C15 C16 . . . . 1.3(5) ?
C12 C11 C16 C15 . . . . -2.0(4) ?
P1 C11 C16 C15 . . . . 173.1(2) ?
C14 C15 C16 C11 . . . . 0.4(4) ?
C1 P1 C21 C26 . . . . 24.4(2) ?
C31 P1 C21 C26 . . . . -96.3(2) ?
C11 P1 C21 C26 . . . . 148.61(18) ?
C1 P1 C21 C22 . . . . -161.12(19) ?
C31 P1 C21 C22 . . . . 78.1(2) ?
C11 P1 C21 C22 . . . . -36.9(2) ?
C26 C21 C22 C23 . . . . -1.3(4) ?
P1 C21 C22 C23 . . . . -175.7(2) ?
C21 C22 C23 C24 . . . . 0.6(5) ?
C22 C23 C24 C25 . . . . 0.3(5) ?
C23 C24 C25 C26 . . . . -0.7(5) ?
C22 C21 C26 C25 . . . . 0.9(4) ?
P1 C21 C26 C25 . . . . 175.5(2) ?
C24 C25 C26 C21 . . . . 0.0(4) ?
C1 P1 C31 C32 . . . . -92.5(2) ?
C21 P1 C31 C32 . . . . 27.3(2) ?
C11 P1 C31 C32 . . . . 145.84(19) ?
C1 P1 C31 C36 . . . . 85.8(2) ?
C21 P1 C31 C36 . . . . -154.43(19) ?
C11 P1 C31 C36 . . . . -35.8(2) ?
C36 C31 C32 C33 . . . . 0.0(4) ?
P1 C31 C32 C33 . . . . 178.32(18) ?
C31 C32 C33 C34 . . . . 0.5(4) ?
C32 C33 C34 C35 . . . . -0.4(4) ?
C33 C34 C35 C36 . . . . -0.1(4) ?
C34 C35 C36 C31 . . . . 0.5(4) ?
C32 C31 C36 C35 . . . . -0.5(4) ?
P1 C31 C36 C35 . . . . -178.79(19) ?
